data_2224887
loop_
_publ_author_name
'Eltaief, Sana'
'Retailleau, Pascal'
'Straver, Leo'
'Ben Hassine, B\'echir'

_publ_section_title
;
 1-Butylquinine tetrafluoroborate
;
_journal_coeditor_code BX2256
_journal_issue 2
_journal_name_full 'Acta Crystallographica Section E'
_journal_page_first o281
_journal_paper_doi 10.1107/S1600536809054907
_journal_volume 66
_journal_year 2010
_chemical_formula_iupac 'C24 H33 N2 O2 +, B F4 -'
_chemical_formula_moiety 'C24 H33 N2 O2 +, B F4 -'
_chemical_formula_sum 'C24 H33 B F4 N2 O2'
_chemical_formula_weight 468.33
_chemical_melting_point 198
_chemical_name_common
;
1-Butylquinine tetrafluoroborate
;
_chemical_name_systematic
;
(2<i>S</i>,4<i>S</i>,8<i>R</i>)-1-butyl-2-[(<i>R</i>)-(hydroxy)(6-
methoxyquinolin-4-yl)methyl]-8-vinylquinuclidin-1-ium tetrafluoroborate
;
_space_group_IT_number 19
_symmetry_cell_setting orthorhombic
_symmetry_space_group_name_Hall 'P 2ac 2ab'
_symmetry_space_group_name_H-M 'P 21 21 21'
_atom_sites_solution_hydrogens difmap
_atom_sites_solution_primary direct
_atom_sites_solution_secondary difmap
_audit_creation_method 'APEX2 v2009.1-RC2'
_cell_angle_alpha 90
_cell_angle_beta 90
_cell_angle_gamma 90
_cell_formula_units_Z 4
_cell_length_a 8.041(8)
_cell_length_b 12.597(12)
_cell_length_c 22.91(2)
_cell_measurement_reflns_used 312
_cell_measurement_temperature 120.(2)
_cell_measurement_theta_max 23.4621
_cell_measurement_theta_min 2.3875
_cell_volume 2321(4)
_computing_cell_refinement 'SAINT (Bruker, 2008)'
_computing_data_collection 'APEX2 (Bruker, 2008)'
_computing_data_reduction 'SAINT (Bruker, 2008)'
_computing_molecular_graphics 'PLATON (Spek, 2009) and Mercury (Bruno <i>et al.</i>,  2004)'
_computing_publication_material 'SHELXL97 (Sheldrick, 2008) and publCIF (Westrip, 2010)'
_computing_structure_refinement 'SHELXL97 (Sheldrick, 2008) and CrystalBuilder (Welter, 2006)'
_computing_structure_solution 'SHELXS97 (Sheldrick, 2008)'
_diffrn_ambient_temperature 120.(2)
_diffrn_detector_area_resol_mean 8.3333
_diffrn_measured_fraction_theta_full 0.995
_diffrn_measured_fraction_theta_max 0.995
_diffrn_measurement_device_type 'Bruker Kappa-APEX DUO'
_diffrn_measurement_method '\f and \w'
_diffrn_radiation_monochromator graphite
_diffrn_radiation_source 'sealed tube'
_diffrn_radiation_type MoK\a
_diffrn_radiation_wavelength 0.71073
_diffrn_reflns_av_R_equivalents 0.0722
_diffrn_reflns_av_sigmaI/netI 0.0595
_diffrn_reflns_limit_h_max 11
_diffrn_reflns_limit_h_min -6
_diffrn_reflns_limit_k_max 17
_diffrn_reflns_limit_k_min -17
_diffrn_reflns_limit_l_max 32
_diffrn_reflns_limit_l_min -32
_diffrn_reflns_number 25415
_diffrn_reflns_theta_full 30.53
_diffrn_reflns_theta_max 30.53
_diffrn_reflns_theta_min 1.78
_diffrn_standards_number 0
_exptl_absorpt_coefficient_mu 0.106
_exptl_absorpt_correction_T_max 0.9818
_exptl_absorpt_correction_T_min 0.8848
_exptl_absorpt_correction_type multi-scan
_exptl_absorpt_process_details '(SADABS; Bruker, 2008)'
_exptl_crystal_colour colourless
_exptl_crystal_density_diffrn 1.340
_exptl_crystal_density_method 'not measured'
_exptl_crystal_description block
_exptl_crystal_F_000 992
_exptl_crystal_size_max 0.60
_exptl_crystal_size_mid 0.20
_exptl_crystal_size_min 0.15
_refine_diff_density_max .362
_refine_diff_density_min -.383
_refine_ls_extinction_method none
_refine_ls_goodness_of_fit_ref 1.059
_refine_ls_hydrogen_treatment constr
_refine_ls_matrix_type full
_refine_ls_number_constraints 0
_refine_ls_number_parameters 329
_refine_ls_number_reflns 3968
_refine_ls_number_restraints 0
_refine_ls_restrained_S_all 1.059
_refine_ls_R_factor_all 0.0974
_refine_ls_R_factor_gt 0.0634
_refine_ls_shift/su_max 0.000
_refine_ls_shift/su_mean 0.000
_refine_ls_structure_factor_coef Fsqd
_refine_ls_weighting_details 'calc w=1/[\s^2^(Fo^2^)+(0.0531P)^2^+2.3840P] where P=(Fo^2^+2Fc^2^)/3'
_refine_ls_weighting_scheme calc
_refine_ls_wR_factor_gt 0.1382
_refine_ls_wR_factor_ref 0.1555
_reflns_number_gt 2957
_reflns_number_total 3968
_reflns_threshold_expression I>2\s(I)
_cod_data_source_file bx2256.cif
_cod_data_source_block I
_cod_original_cell_volume 2321.(4)
_cod_original_sg_symbol_Hall ' P 2ac 2ab'
_cod_database_code 2224887

loop_
_symmetry_equiv_pos_as_xyz
'x, y, z'
'x+1/2, -y+1/2, -z'
'-x, y+1/2, -z+1/2'
'-x+1/2, -y, z+1/2'

loop_
_atom_site_type_symbol
_atom_site_label
_atom_site_fract_x
_atom_site_fract_y
_atom_site_fract_z
_atom_site_U_iso_or_equiv
_atom_site_adp_type
_atom_site_calc_flag
_atom_site_refinement_flags
_atom_site_occupancy
_atom_site_disorder_assembly
_atom_site_disorder_group
C C23 0.6730(6) 0.0069(3) 0.38114(15) 0.0356(10) Uani d . 1 A 6
H H23A 0.6159 -0.0618 0.3825 0.053 Uiso calc R 1 A 6
H H23B 0.6274 0.0537 0.4113 0.053 Uiso calc R 1 A 6
H H23C 0.7922 -0.0037 0.3880 0.053 Uiso calc R 1 A 6
O O1 0.4684(3) 0.02693(17) 0.06488(9) 0.0199(5) Uani d . 1 A 6
H H1O 0.3809 0.0582 0.0546 0.030 Uiso calc R 1 A 6
O O2 0.7800(4) 0.42741(19) 0.21386(10) 0.0322(7) Uani d . 1 A 6
C C9 1.1983(7) -0.2286(4) 0.0729(2) 0.0533(13) Uani d . 1 A 6
H H9A 1.1473 -0.2966 0.0725 0.064 Uiso calc R 1 A 6
H H9B 1.3072 -0.2197 0.0577 0.064 Uiso calc R 1 A 6
C C22 0.6473(6) 0.0576(3) 0.32091(13) 0.0287(8) Uani d . 1 A 6
H H22A 0.5272 0.0701 0.3143 0.034 Uiso calc R 1 A 6
H H22B 0.7048 0.1271 0.3195 0.034 Uiso calc R 1 A 6
N N2 0.6884(4) 0.3676(2) -0.02267(11) 0.0217(6) Uani d . 1 A 6
C C10 0.5780(4) 0.1006(2) 0.09150(12) 0.0158(6) Uani d . 1 A 6
H H10 0.5270 0.1271 0.1285 0.019 Uiso calc R 1 A 6
N N1 0.7366(4) -0.0274(2) 0.16071(10) 0.0166(5) Uani d . 1 A 6
C C24 0.7511(5) 0.3433(3) 0.25445(13) 0.0256(8) Uani d . 1 A 6
H H24A 0.6405 0.3129 0.2477 0.038 Uiso calc R 1 A 6
H H24B 0.7573 0.3711 0.2943 0.038 Uiso calc R 1 A 6
H H24C 0.8357 0.2881 0.2492 0.038 Uiso calc R 1 A 6
C C17 0.7533(5) 0.4053(2) 0.15683(14) 0.0228(7) Uani d . 1 A 6
C C16 0.6980(5) 0.3092(2) 0.13639(13) 0.0189(6) Uani d . 1 A 6
H H16 0.6765 0.2531 0.1631 0.023 Uiso calc R 1 A 6
C C15 0.6724(4) 0.2928(2) 0.07579(12) 0.0162(6) Uani d . 1 A 6
C C11 0.6174(4) 0.1949(2) 0.05190(12) 0.0167(6) Uani d . 1 A 6
C C1 0.7426(4) 0.0434(2) 0.10566(11) 0.0153(6) Uani d . 1 A 6
H H1 0.8281 0.0995 0.1129 0.018 Uiso calc R 1 A 6
C C2 0.8059(5) -0.0253(3) 0.05386(13) 0.0205(7) Uani d . 1 A 6
H H2A 0.7304 -0.0168 0.0201 0.025 Uiso calc R 1 A 6
H H2B 0.9181 -0.0012 0.0420 0.025 Uiso calc R 1 A 6
C C3 0.8128(5) -0.1425(2) 0.07171(14) 0.0220(7) Uani d . 1 A 6
H H3 0.8413 -0.1873 0.0371 0.026 Uiso calc R 1 A 6
C C6 0.9446(4) -0.1570(2) 0.11938(13) 0.0198(7) Uani d . 1 A 6
H H6 0.9325 -0.2300 0.1359 0.024 Uiso calc R 1 A 6
C C8 1.1178(5) -0.1465(3) 0.09467(14) 0.0263(8) Uani d . 1 A 6
H H8 1.1703 -0.0789 0.0948 0.032 Uiso calc R 1 A 6
C C21 0.7152(5) -0.0141(3) 0.27310(13) 0.0249(8) Uani d . 1 A 6
H H21A 0.6534 -0.0821 0.2728 0.030 Uiso calc R 1 A 6
H H21B 0.8339 -0.0298 0.2807 0.030 Uiso calc R 1 A 6
C C20 0.6969(5) 0.0408(2) 0.21390(12) 0.0200(7) Uani d . 1 A 6
H H20A 0.5811 0.0667 0.2102 0.024 Uiso calc R 1 A 6
H H20B 0.7708 0.1037 0.2134 0.024 Uiso calc R 1 A 6
C C18 0.7836(5) 0.4904(3) 0.11797(16) 0.0280(8) Uani d . 1 A 6
H H18 0.8210 0.5568 0.1325 0.034 Uiso calc R 1 A 6
C C19 0.7590(5) 0.4769(2) 0.05954(15) 0.0236(7) Uani d . 1 A 6
H H19 0.7789 0.5344 0.0337 0.028 Uiso calc R 1 A 6
C C14 0.7041(4) 0.3780(2) 0.03679(13) 0.0186(6) Uani d . 1 A 6
C C13 0.6389(5) 0.2759(3) -0.04317(13) 0.0221(7) Uani d . 1 A 6
H H13 0.6283 0.2685 -0.0843 0.027 Uiso calc R 1 A 6
C C12 0.6002(4) 0.1872(3) -0.00788(12) 0.0195(7) Uani d . 1 A 6
H H12 0.5627 0.1229 -0.0252 0.023 Uiso calc R 1 A 6
C C4 0.6443(5) -0.1761(3) 0.09637(16) 0.0286(8) Uani d . 1 A 6
H H4A 0.6440 -0.2535 0.1039 0.034 Uiso calc R 1 A 6
H H4B 0.5555 -0.1602 0.0678 0.034 Uiso calc R 1 A 6
C C5 0.6115(5) -0.1157(3) 0.15346(14) 0.0231(7) Uani d . 1 A 6
H H5A 0.4977 -0.0857 0.1529 0.028 Uiso calc R 1 A 6
H H5B 0.6195 -0.1652 0.1869 0.028 Uiso calc R 1 A 6
C C7 0.9085(4) -0.0766(2) 0.16817(13) 0.0183(6) Uani d . 1 A 6
H H7A 0.9148 -0.1127 0.2065 0.022 Uiso calc R 1 A 6
H H7B 0.9938 -0.0200 0.1675 0.022 Uiso calc R 1 A 6
B B1 0.2102(6) 0.1749(3) 0.21354(18) 0.0298(10) Uani d . 1 B 6
F F4 0.2425(5) 0.0825(2) 0.18461(12) 0.0708(11) Uani d . 1 B 6
F F1A 0.3521(8) 0.2072(5) 0.2369(4) 0.078(3) Uani d P 0.552(8) C 1
F F2A 0.1287(7) 0.2640(4) 0.18703(19) 0.0410(15) Uani d P 0.552(8) C 1
F F3A 0.0935(13) 0.1528(5) 0.2613(3) 0.085(3) Uani d P 0.552(8) C 1
F F1B 0.3276(11) 0.2428(5) 0.1845(4) 0.066(3) Uani d P 0.448(8) C 2
F F2B 0.0631(9) 0.1900(7) 0.1900(3) 0.056(3) Uani d P 0.448(8) C 2
F F3B 0.2247(13) 0.1795(5) 0.2699(3) 0.049(2) Uani d P 0.448(8) C 2

loop_
_atom_site_aniso_label
_atom_site_aniso_U_11
_atom_site_aniso_U_22
_atom_site_aniso_U_33
_atom_site_aniso_U_12
_atom_site_aniso_U_13
_atom_site_aniso_U_23
C23 0.045(3) 0.045(2) 0.0171(15) -0.006(2) 0.0005(16) 0.0078(14)
O1 0.0225(14) 0.0132(10) 0.0241(11) -0.0040(10) -0.0072(10) 0.0040(8)
O2 0.0489(19) 0.0218(12) 0.0258(12) -0.0070(12) -0.0034(12) -0.0064(9)
C9 0.034(3) 0.069(3) 0.058(3) 0.004(3) 0.003(2) -0.028(3)
C22 0.039(2) 0.0311(18) 0.0162(14) 0.0057(17) 0.0041(14) 0.0043(12)
N2 0.0248(17) 0.0199(13) 0.0202(12) 0.0009(12) 0.0044(11) 0.0079(10)
C10 0.0197(18) 0.0124(13) 0.0151(12) -0.0009(12) 0.0003(12) 0.0043(10)
N1 0.0216(16) 0.0138(11) 0.0144(11) 0.0030(11) 0.0001(10) 0.0030(9)
C24 0.027(2) 0.0300(18) 0.0200(14) -0.0028(15) -0.0006(14) -0.0055(12)
C17 0.029(2) 0.0153(14) 0.0237(15) 0.0020(14) 0.0013(14) -0.0024(11)
C16 0.0259(19) 0.0134(13) 0.0175(13) 0.0022(13) -0.0005(12) 0.0025(10)
C15 0.0202(18) 0.0123(13) 0.0159(13) 0.0011(12) 0.0007(12) 0.0029(10)
C11 0.0194(18) 0.0142(14) 0.0166(13) 0.0017(13) 0.0007(12) 0.0032(10)
C1 0.0217(18) 0.0132(13) 0.0111(11) -0.0020(12) 0.0001(11) 0.0037(9)
C2 0.0266(19) 0.0202(14) 0.0148(13) 0.0042(14) 0.0012(12) -0.0007(11)
C3 0.027(2) 0.0144(14) 0.0244(15) -0.0011(14) -0.0011(14) -0.0042(11)
C6 0.0255(19) 0.0110(13) 0.0228(14) 0.0019(12) 0.0020(14) -0.0001(11)
C8 0.028(2) 0.0289(17) 0.0221(15) -0.0003(16) -0.0015(14) -0.0016(13)
C21 0.035(2) 0.0229(16) 0.0172(14) 0.0070(15) -0.0005(14) 0.0069(11)
C20 0.0296(19) 0.0160(14) 0.0144(12) 0.0069(13) 0.0020(13) 0.0019(10)
C18 0.037(2) 0.0119(14) 0.0348(18) -0.0024(14) 0.0053(17) -0.0017(12)
C19 0.028(2) 0.0117(14) 0.0311(16) -0.0004(14) 0.0078(15) 0.0041(11)
C14 0.0201(18) 0.0139(13) 0.0218(14) 0.0017(13) 0.0041(12) 0.0053(10)
C13 0.025(2) 0.0260(16) 0.0153(13) -0.0010(14) 0.0009(13) 0.0078(12)
C12 0.0227(19) 0.0191(14) 0.0167(13) -0.0005(13) -0.0007(12) 0.0022(11)
C4 0.031(2) 0.0164(15) 0.0379(19) -0.0060(14) -0.0064(16) -0.0028(13)
C5 0.027(2) 0.0158(14) 0.0269(15) -0.0038(14) -0.0017(14) 0.0062(12)
C7 0.0183(18) 0.0165(14) 0.0201(14) 0.0031(13) -0.0019(12) 0.0018(11)
B1 0.041(3) 0.0181(17) 0.0301(19) -0.0058(18) -0.0086(19) 0.0032(14)
F4 0.108(3) 0.0438(15) 0.0606(17) -0.0434(18) 0.0418(18) -0.0335(13)
F1A 0.046(4) 0.046(3) 0.142(8) 0.018(3) -0.054(5) -0.054(5)
F2A 0.059(4) 0.025(2) 0.039(2) 0.007(2) -0.009(2) 0.0031(17)
F3A 0.120(8) 0.058(4) 0.077(5) 0.052(5) 0.068(5) 0.036(3)
F1B 0.069(6) 0.022(3) 0.106(7) -0.026(3) 0.051(5) -0.020(3)
F2B 0.037(4) 0.084(7) 0.046(3) 0.027(4) -0.006(3) -0.008(4)
F3B 0.077(7) 0.043(3) 0.026(3) 0.014(4) -0.013(3) -0.015(2)

loop_
_atom_type_symbol
_atom_type_description
_atom_type_scat_dispersion_real
_atom_type_scat_dispersion_imag
_atom_type_scat_source
C C 0.0033 0.0016 'International Tables Vol C Tables 4.2.6.8 and 6.1.1.4'
H H 0.0000 0.0000 'International Tables Vol C Tables 4.2.6.8 and 6.1.1.4'
N N 0.0061 0.0033 'International Tables Vol C Tables 4.2.6.8 and 6.1.1.4'
O O 0.0106 0.0060 'International Tables Vol C Tables 4.2.6.8 and 6.1.1.4'
B B 0.0013 0.0007 'International Tables Vol C Tables 4.2.6.8 and 6.1.1.4'
F F 0.0171 0.0103 'International Tables Vol C Tables 4.2.6.8 and 6.1.1.4'

loop_
_geom_angle_atom_site_label_1
_geom_angle_atom_site_label_2
_geom_angle_atom_site_label_3
_geom_angle_site_symmetry_1
_geom_angle_site_symmetry_3
_geom_angle
_geom_angle_publ_flag
C17 O2 C24 . . 116.7(3) ?
C8 C9 H9A . . 120.0 ?
C8 C9 H9B . . 120.0 ?
H9A C9 H9B . . 120.0 ?
C21 C22 C23 . . 110.6(3) ?
C21 C22 H22A . . 109.5 ?
C23 C22 H22A . . 109.5 ?
C21 C22 H22B . . 109.5 ?
C23 C22 H22B . . 109.5 ?
H22A C22 H22B . . 108.1 ?
C13 N2 C14 . . 117.8(3) ?
O1 C10 C11 . . 112.5(2) ?
O1 C10 C1 . . 108.6(2) ?
C11 C10 C1 . . 108.1(3) ?
O1 C10 H10 . . 109.2 ?
C11 C10 H10 . . 109.2 ?
C1 C10 H10 . . 109.2 ?
C5 N1 C7 . . 108.5(2) ?
C5 N1 C20 . . 111.3(3) ?
C7 N1 C20 . . 109.2(2) ?
C5 N1 C1 . . 110.9(2) ?
C7 N1 C1 . . 107.4(2) ?
C20 N1 C1 . . 109.5(2) ?
O2 C17 C16 . . 124.3(3) ?
O2 C17 C18 . . 115.1(3) ?
C16 C17 C18 . . 120.6(3) ?
C17 C16 C15 . . 120.6(3) ?
C17 C16 H16 . . 119.7 ?
C15 C16 H16 . . 119.7 ?
C16 C15 C14 . . 118.7(3) ?
C16 C15 C11 . . 123.3(3) ?
C14 C15 C11 . . 118.0(3) ?
C12 C11 C15 . . 118.3(3) ?
C12 C11 C10 . . 120.9(3) ?
C15 C11 C10 . . 120.7(3) ?
C10 C1 N1 . . 114.5(3) ?
C10 C1 C2 . . 112.4(2) ?
N1 C1 C2 . . 108.2(2) ?
C10 C1 H1 . . 107.1 ?
N1 C1 H1 . . 107.1 ?
C2 C1 H1 . . 107.1 ?
C3 C2 C1 . . 110.2(3) ?
C3 C2 H2A . . 109.6 ?
C1 C2 H2A . . 109.6 ?
C3 C2 H2B . . 109.6 ?
C1 C2 H2B . . 109.6 ?
H2A C2 H2B . . 108.1 ?
C4 C3 C6 . . 108.5(3) ?
C4 C3 C2 . . 109.4(3) ?
C6 C3 C2 . . 109.3(3) ?
C4 C3 H3 . . 109.9 ?
C6 C3 H3 . . 109.9 ?
C2 C3 H3 . . 109.9 ?
C8 C6 C3 . . 111.1(3) ?
C8 C6 C7 . . 112.9(3) ?
C3 C6 C7 . . 108.0(3) ?
C8 C6 H6 . . 108.2 ?
C3 C6 H6 . . 108.2 ?
C7 C6 H6 . . 108.2 ?
C9 C8 C6 . . 121.8(4) ?
C9 C8 H8 . . 119.1 ?
C6 C8 H8 . . 119.1 ?
C22 C21 C20 . . 109.6(3) ?
C22 C21 H21A . . 109.8 ?
C20 C21 H21A . . 109.8 ?
C22 C21 H21B . . 109.8 ?
C20 C21 H21B . . 109.8 ?
H21A C21 H21B . . 108.2 ?
N1 C20 C21 . . 115.7(2) ?
N1 C20 H20A . . 108.4 ?
C21 C20 H20A . . 108.4 ?
N1 C20 H20B . . 108.4 ?
C21 C20 H20B . . 108.4 ?
H20A C20 H20B . . 107.4 ?
C19 C18 C17 . . 119.9(3) ?
C19 C18 H18 . . 120.1 ?
C17 C18 H18 . . 120.1 ?
C18 C19 C14 . . 121.0(3) ?
C18 C19 H19 . . 119.5 ?
C14 C19 H19 . . 119.5 ?
N2 C14 C15 . . 122.4(3) ?
N2 C14 C19 . . 118.4(3) ?
C15 C14 C19 . . 119.2(3) ?
N2 C13 C12 . . 124.0(3) ?
N2 C13 H13 . . 118.0 ?
C12 C13 H13 . . 118.0 ?
C11 C12 C13 . . 119.4(3) ?
C11 C12 H12 . . 120.3 ?
C13 C12 H12 . . 120.3 ?
C3 C4 C5 . . 109.3(3) ?
C3 C4 H4A . . 109.8 ?
C5 C4 H4A . . 109.8 ?
C3 C4 H4B . . 109.8 ?
C5 C4 H4B . . 109.8 ?
H4A C4 H4B . . 108.3 ?
N1 C5 C4 . . 110.2(3) ?
N1 C5 H5A . . 109.6 ?
C4 C5 H5A . . 109.6 ?
N1 C5 H5B . . 109.6 ?
C4 C5 H5B . . 109.6 ?
H5A C5 H5B . . 108.1 ?
N1 C7 C6 . . 111.0(3) ?
N1 C7 H7A . . 109.4 ?
C6 C7 H7A . . 109.4 ?
N1 C7 H7B . . 109.4 ?
C6 C7 H7B . . 109.4 ?
H7A C7 H7B . . 108.0 ?

loop_
_geom_bond_atom_site_label_1
_geom_bond_atom_site_label_2
_geom_bond_site_symmetry_2
_geom_bond_distance
_geom_bond_publ_flag
C23 C22 . 1.535(5) ?
C23 H23A . 0.9800 ?
C23 H23B . 0.9800 ?
C23 H23C . 0.9800 ?
O1 C10 . 1.417(4) ?
O1 H1O . 0.8400 ?
O2 C17 . 1.353(4) ?
O2 C24 . 1.429(4) ?
C9 C8 . 1.317(6) ?
C9 H9A . 0.9500 ?
C9 H9B . 0.9500 ?
C22 C21 . 1.522(5) ?
C22 H22A . 0.9900 ?
C22 H22B . 0.9900 ?
N2 C13 . 1.310(5) ?
N2 C14 . 1.374(4) ?
C10 C11 . 1.528(4) ?
C10 C1 . 1.541(5) ?
C10 H10 . 1.0000 ?
N1 C5 . 1.509(4) ?
N1 C7 . 1.524(4) ?
N1 C20 . 1.525(4) ?
N1 C1 . 1.545(4) ?
C24 H24A . 0.9800 ?
C24 H24B . 0.9800 ?
C24 H24C . 0.9800 ?
C17 C16 . 1.372(4) ?
C17 C18 . 1.415(5) ?
C16 C15 . 1.419(4) ?
C16 H16 . 0.9500 ?
C15 C14 . 1.419(4) ?
C15 C11 . 1.421(4) ?
C11 C12 . 1.380(4) ?
C1 C2 . 1.555(4) ?
C1 H1 . 1.0000 ?
C2 C3 . 1.533(5) ?
C2 H2A . 0.9900 ?
C2 H2B . 0.9900 ?
C3 C4 . 1.528(6) ?
C3 C6 . 1.533(5) ?
C3 H3 . 1.0000 ?
C6 C8 . 1.509(5) ?
C6 C7 . 1.536(4) ?
C6 H6 . 1.0000 ?
C8 H8 . 0.9500 ?
C21 C20 . 1.530(4) ?
C21 H21A . 0.9900 ?
C21 H21B . 0.9900 ?
C20 H20A . 0.9900 ?
C20 H20B . 0.9900 ?
C18 C19 . 1.364(5) ?
C18 H18 . 0.9500 ?
C19 C14 . 1.421(5) ?
C19 H19 . 0.9500 ?
C13 C12 . 1.414(4) ?
C13 H13 . 0.9500 ?
C12 H12 . 0.9500 ?
C4 C5 . 1.536(5) ?
C4 H4A . 0.9900 ?
C4 H4B . 0.9900 ?
C5 H5A . 0.9900 ?
C5 H5B . 0.9900 ?
C7 H7A . 0.9900 ?
C7 H7B . 0.9900 ?
B1 F4 . 1.364(5) ?

loop_
_geom_hbond_atom_site_label_D
_geom_hbond_atom_site_label_H
_geom_hbond_atom_site_label_A
_geom_hbond_site_symmetry_A
_geom_hbond_distance_DH
_geom_hbond_distance_HA
_geom_hbond_distance_DA
_geom_hbond_angle_DHA
O1 H1O N2 2_455 0.84 1.95 2.787(4) 173.9

loop_
_geom_torsion_atom_site_label_1
_geom_torsion_atom_site_label_2
_geom_torsion_atom_site_label_3
_geom_torsion_atom_site_label_4
_geom_torsion_site_symmetry_1
_geom_torsion_site_symmetry_2
_geom_torsion_site_symmetry_3
_geom_torsion_site_symmetry_4
_geom_torsion
_geom_torsion_publ_flag
C24 O2 C17 C16 . . . . 1.4(6) ?
C24 O2 C17 C18 . . . . -179.9(3) ?
O2 C17 C16 C15 . . . . 179.7(4) ?
C18 C17 C16 C15 . . . . 1.0(6) ?
C17 C16 C15 C14 . . . . -0.4(5) ?
C17 C16 C15 C11 . . . . 179.2(3) ?
C16 C15 C11 C12 . . . . -178.6(3) ?
C14 C15 C11 C12 . . . . 1.0(5) ?
C16 C15 C11 C10 . . . . 1.5(5) ?
C14 C15 C11 C10 . . . . -178.9(3) ?
O1 C10 C11 C12 . . . . -22.6(4) ?
C1 C10 C11 C12 . . . . 97.2(4) ?
O1 C10 C11 C15 . . . . 157.3(3) ?
C1 C10 C11 C15 . . . . -82.9(4) ?
O1 C10 C1 N1 . . . . -78.1(3) ?
C11 C10 C1 N1 . . . . 159.6(2) ?
O1 C10 C1 C2 . . . . 45.8(3) ?
C11 C10 C1 C2 . . . . -76.4(3) ?
C5 N1 C1 C10 . . . . 62.0(3) ?
C7 N1 C1 C10 . . . . -179.7(2) ?
C20 N1 C1 C10 . . . . -61.2(3) ?
C5 N1 C1 C2 . . . . -64.1(3) ?
C7 N1 C1 C2 . . . . 54.2(3) ?
C20 N1 C1 C2 . . . . 172.7(3) ?
C10 C1 C2 C3 . . . . -117.9(3) ?
N1 C1 C2 C3 . . . . 9.5(4) ?
C1 C2 C3 C4 . . . . 53.0(4) ?
C1 C2 C3 C6 . . . . -65.7(4) ?
C4 C3 C6 C8 . . . . 168.6(3) ?
C2 C3 C6 C8 . . . . -72.2(3) ?
C4 C3 C6 C7 . . . . -67.0(3) ?
C2 C3 C6 C7 . . . . 52.2(4) ?
C3 C6 C8 C9 . . . . -88.1(4) ?
C7 C6 C8 C9 . . . . 150.3(4) ?
C23 C22 C21 C20 . . . . -176.9(3) ?
C5 N1 C20 C21 . . . . 66.9(4) ?
C7 N1 C20 C21 . . . . -52.9(4) ?
C1 N1 C20 C21 . . . . -170.2(3) ?
C22 C21 C20 N1 . . . . -171.6(3) ?
O2 C17 C18 C19 . . . . -179.4(4) ?
C16 C17 C18 C19 . . . . -0.5(6) ?
C17 C18 C19 C14 . . . . -0.4(6) ?
C13 N2 C14 C15 . . . . 1.4(5) ?
C13 N2 C14 C19 . . . . 179.5(3) ?
C16 C15 C14 N2 . . . . 177.6(3) ?
C11 C15 C14 N2 . . . . -2.1(5) ?
C16 C15 C14 C19 . . . . -0.5(5) ?
C11 C15 C14 C19 . . . . 179.9(3) ?
C18 C19 C14 N2 . . . . -177.2(4) ?
C18 C19 C14 C15 . . . . 0.9(6) ?
C14 N2 C13 C12 . . . . 0.2(6) ?
C15 C11 C12 C13 . . . . 0.5(5) ?
C10 C11 C12 C13 . . . . -179.6(3) ?
N2 C13 C12 C11 . . . . -1.2(6) ?
C6 C3 C4 C5 . . . . 53.4(3) ?
C2 C3 C4 C5 . . . . -65.7(3) ?
C7 N1 C5 C4 . . . . -65.4(3) ?
C20 N1 C5 C4 . . . . 174.4(3) ?
C1 N1 C5 C4 . . . . 52.2(3) ?
C3 C4 C5 N1 . . . . 11.5(4) ?
C5 N1 C7 C6 . . . . 51.3(3) ?
C20 N1 C7 C6 . . . . 172.8(2) ?
C1 N1 C7 C6 . . . . -68.5(3) ?
C8 C6 C7 N1 . . . . 136.1(3) ?
C3 C6 C7 N1 . . . . 12.8(3) ?
